data_8101753
loop_
_publ_author_name
'M. D. Crozet'
'M. Giorgi'
'T. Terme'
'P. Vanelle'

_publ_section_title
;
Crystal structure of diethyl 2-(1-methyl-5-nitro-1H-imidazol-4-ylmethylene)
malonate, C~12~H~15~N~3~O~6~
;
_journal_issue 2
_journal_name_full 'Zeitschrift f\"ur Kristallographie - New Crystal Structures'
_journal_page_first 217
_journal_page_last 218
_journal_volume 220
_journal_year 2005
_chemical_formula_moiety 'C12 H15 N3 O6'
_chemical_formula_sum 'C12 H15 N3 O6'
_chemical_formula_weight 297.27
_chemical_name_systematic 'diethyl 2-(1-methyl-5-nitro-1H-imidazol-4-ylmethylene)malonate'
_space_group_IT_number 14
_symmetry_cell_setting monoclinic
_symmetry_Int_Tables_number 14
_symmetry_space_group_name_Hall '-P 2ybc'
_symmetry_space_group_name_H-M 'P 1 21/c 1'
_atom_sites_solution_hydrogens mixed
_atom_sites_solution_primary direct
_atom_sites_solution_secondary difmap
_cell_angle_alpha 90.
_cell_angle_beta 93.8120(10)
_cell_angle_gamma 90.
_cell_formula_units_Z 4
_cell_length_a 14.7940(7)
_cell_length_b 5.46100(10)
_cell_length_c 18.0420(9)
_cell_measurement_reflns_used 3006
_cell_measurement_temperature 293(2)
_cell_measurement_theta_max 26.32
_cell_measurement_theta_min 1.
_cell_volume 1454.39(10)
_computing_cell_refinement 'Denzo and Scalepak (Otwinowski & Minor, 1997)'
_computing_data_collection 'KappaCCD (Bruker-Nonius, 1998)'
_computing_data_reduction 'Denzo and Scalepak (Otwinowski & Minor, 1997)'
_computing_structure_refinement 'SHELXL-97 (Sheldrick, 1997)'
_computing_structure_solution 'SIR92 (Altomare et al., 1994)'
_diffrn_ambient_temperature 293(2)
_diffrn_measured_fraction_theta_full 0.909
_diffrn_measured_fraction_theta_max 0.909
_diffrn_measurement_device_type 'Bruker-Nonius KappaCCD'
_diffrn_measurement_method phi
_diffrn_radiation_monochromator graphite
_diffrn_radiation_probe x-ray
_diffrn_radiation_type MoK\a
_diffrn_radiation_wavelength 0.71073
_diffrn_reflns_av_R_equivalents 0.054
_diffrn_reflns_av_sigmaI/netI 0.0294
_diffrn_reflns_limit_h_max 18
_diffrn_reflns_limit_h_min 0
_diffrn_reflns_limit_k_max 5
_diffrn_reflns_limit_k_min 0
_diffrn_reflns_limit_l_max 22
_diffrn_reflns_limit_l_min -22
_diffrn_reflns_number 8345
_diffrn_reflns_theta_full 25.8
_diffrn_reflns_theta_max 25.8
_diffrn_reflns_theta_min 3.45
_diffrn_source 'fine-focus sealed tube'
_exptl_absorpt_coefficient_mu 0.110
_exptl_absorpt_correction_type none
_exptl_crystal_colour colorless
_exptl_crystal_density_diffrn 1.358
_exptl_crystal_density_method 'not measured'
_exptl_crystal_description prism
_exptl_crystal_F_000 624
_exptl_crystal_size_max .4
_exptl_crystal_size_mid .3
_exptl_crystal_size_min .3
_refine_diff_density_max 0.199
_refine_diff_density_min -0.184
_refine_diff_density_rms 0.029
_refine_ls_extinction_method none
_refine_ls_goodness_of_fit_ref 1.050
_refine_ls_hydrogen_treatment constr
_refine_ls_matrix_type full
_refine_ls_number_parameters 190
_refine_ls_number_reflns 2692
_refine_ls_number_restraints 0
_refine_ls_restrained_S_all 1.050
_refine_ls_R_factor_all 0.0538
_refine_ls_R_factor_gt 0.0453
_refine_ls_shift/su_max 0.001
_refine_ls_shift/su_mean 0.000
_refine_ls_structure_factor_coef Fsqd
_refine_ls_weighting_details 'calc w=1/[\s^2^(Fo^2^)+(0.0569P)^2^+0.4245P] where P=(Fo^2^+2Fc^2^)/3'
_refine_ls_weighting_scheme calc
_refine_ls_wR_factor_gt 0.1132
_refine_ls_wR_factor_ref 0.1206
_reflns_number_gt 2311
_reflns_number_total 2692
_reflns_threshold_expression >2sigma(I)
_cod_data_source_file 1267-1495.cff
_cod_data_source_block malo1
_cod_depositor_comments
;
The following automatic conversions were performed:
'_diffrn_radiation_probe' value 'X-ray' changed to 'x-ray' according to
'/home/saulius/struct/CIF-dictionaries/cif_core.dic' dictionary named
'cif_core.dic' version 2.4.1 from 2010-06-29.

Automatic conversion script
Id: cif_fix_enum 1555 2011-01-17 13:19:09Z saulius 

The following automatic conversions were performed:

'_atom_sites_solution_hydrogens' value 'geom and difmap' was changed
to 'mixed'.

Automatic conversion script
Id: cif_fix_values 6452 2018-10-05 10:23:21Z andrius 
;
_cod_original_sg_symbol_H-M P21/c
_cod_database_code 8101753

loop_
_symmetry_equiv_pos_as_xyz
'x, y, z'
'-x, y+1/2, -z+1/2'
'-x, -y, -z'
'x, -y-1/2, z-1/2'

loop_
_atom_site_label
_atom_site_type_symbol
_atom_site_fract_x
_atom_site_fract_y
_atom_site_fract_z
_atom_site_U_iso_or_equiv
_atom_site_adp_type
_atom_site_occupancy
_atom_site_symmetry_multiplicity
_atom_site_Wyckoff_symbol
_atom_site_calc_flag
_atom_site_refinement_flags
_atom_site_disorder_assembly
_atom_site_disorder_group
O8 O 0.44994(9) -0.2344(3) 0.76944(7) 0.0658(4) Uani 1 4 e d . . .
O9 O 0.33564(10) -0.0029(3) 0.73796(7) 0.0723(4) Uani 1 4 e d . . .
O13 O 0.30392(8) 0.8386(2) 0.96799(7) 0.0556(3) Uani 1 4 e d . . .
O14 O 0.22277(8) 0.5023(2) 0.99027(6) 0.0504(3) Uani 1 4 e d . . .
O18 O 0.14402(10) 0.6481(3) 0.76165(8) 0.0806(5) Uani 1 4 e d . . .
O19 O 0.12951(8) 0.8636(3) 0.86533(7) 0.0645(4) Uani 1 4 e d . . .
N2 N 0.42245(9) 0.3833(3) 0.92898(7) 0.0436(3) Uani 1 4 e d . . .
N4 N 0.49909(8) 0.0655(2) 0.88783(7) 0.0392(3) Uani 1 4 e d . . .
N7 N 0.40212(10) -0.0552(3) 0.77891(7) 0.0477(4) Uani 1 4 e d . . .
C1 C 0.37683(10) 0.2976(3) 0.86602(8) 0.0392(3) Uani 1 4 e d . . .
C3 C 0.49444(10) 0.2424(3) 0.93948(8) 0.0416(4) Uani 1 4 e d . . .
H3 H 0.5410 0.2538 0.9790 0.050 Uiso 1 4 e d R . .
C5 C 0.57559(12) -0.1035(3) 0.88404(10) 0.0520(4) Uani 1 4 e d . . .
H5A H 0.5641 -0.2120 0.8427 0.062 Uiso 0.50 4 e d PR . .
H5B H 0.5824 -0.1972 0.9291 0.062 Uiso 0.50 4 e d PR . .
H5C H 0.6301 -0.0128 0.8778 0.062 Uiso 0.50 4 e d PR . .
H5D H 0.6171 -0.0528 0.9316 0.062 Uiso 0.50 4 e d PR . .
H5E H 0.6051 -0.0691 0.8320 0.062 Uiso 0.50 4 e d PR . .
H5F H 0.5526 -0.2979 0.8886 0.062 Uiso 0.50 4 e d PR . .
C6 C 0.42397(10) 0.1002(3) 0.84041(8) 0.0386(3) Uani 1 4 e d . . .
C10 C 0.29600(10) 0.4162(3) 0.83377(9) 0.0448(4) Uani 1 4 e d . . .
H10 H 0.2745 0.3783 0.7837 0.054 Uiso 1 4 e d R . .
C11 C 0.24685(10) 0.5819(3) 0.86736(9) 0.0446(4) Uani 1 4 e d . . .
C12 C 0.26311(10) 0.6595(3) 0.94678(9) 0.0423(4) Uani 1 4 e d . . .
C15 C 0.22934(13) 0.5520(4) 1.06940(10) 0.0592(5) Uani 1 4 e d . . .
H15A H 0.2921 0.5517 1.0868 0.071 Uiso 1 4 e d R . .
H15B H 0.2036 0.7100 1.0781 0.071 Uiso 1 4 e d R . .
C16 C 0.17818(17) 0.3570(5) 1.10560(13) 0.0805(7) Uani 1 4 e d . . .
H16A H 0.1803 0.3798 1.1584 0.097 Uiso 1 4 e d R . .
H16B H 0.2048 0.2020 1.0946 0.097 Uiso 1 4 e d R . .
H16C H 0.1163 0.3603 1.0859 0.097 Uiso 1 4 e d R . .
C17 C 0.16864(11) 0.6984(4) 0.82421(10) 0.0533(4) Uani 1 4 e d . . .
C20 C 0.05505(14) 1.0032(5) 0.83011(13) 0.0786(7) Uani 1 4 e d . . .
H20A H 0.0766 1.0930 0.7891 0.094 Uiso 1 4 e d R . .
H20B H 0.0088 0.8906 0.8122 0.094 Uiso 1 4 e d R . .
C21 C 0.02142(16) 1.1700(5) 0.88523(15) 0.0901(8) Uani 1 4 e d . . .
H21A H -0.0284 1.2659 0.8645 0.108 Uiso 1 4 e d R . .
H21B H 0.0698 1.2767 0.9027 0.108 Uiso 1 4 e d R . .
H21C H 0.0020 1.0743 0.9259 0.108 Uiso 1 4 e d R . .

loop_
_atom_site_aniso_label
_atom_site_aniso_U_11
_atom_site_aniso_U_22
_atom_site_aniso_U_33
_atom_site_aniso_U_23
_atom_site_aniso_U_13
_atom_site_aniso_U_12
O8 0.0718(8) 0.0628(9) 0.0632(8) -0.0261(7) 0.0086(6) 0.0022(7)
O9 0.0832(9) 0.0779(11) 0.0520(8) -0.0151(7) -0.0241(7) -0.0005(8)
O13 0.0569(7) 0.0490(8) 0.0590(7) -0.0035(6) -0.0093(6) -0.0032(6)
O14 0.0554(7) 0.0541(8) 0.0412(6) -0.0010(5) 0.0000(5) -0.0047(5)
O18 0.0679(8) 0.1164(13) 0.0539(8) -0.0118(8) -0.0237(7) 0.0264(8)
O19 0.0541(7) 0.0779(10) 0.0589(8) -0.0028(7) -0.0165(6) 0.0217(6)
N2 0.0477(7) 0.0450(8) 0.0371(7) -0.0049(5) -0.0050(5) 0.0048(6)
N4 0.0438(7) 0.0379(7) 0.0360(6) 0.0002(5) 0.0034(5) 0.0011(5)
N7 0.0568(8) 0.0506(9) 0.0360(7) -0.0047(6) 0.0048(6) -0.0102(7)
C1 0.0425(7) 0.0427(9) 0.0322(7) 0.0009(6) 0.0004(6) -0.0029(6)
C3 0.0463(8) 0.0414(9) 0.0362(7) -0.0028(6) -0.0038(6) 0.0021(6)
C5 0.0556(10) 0.0498(11) 0.0505(9) -0.0019(7) 0.0032(7) 0.0122(8)
C6 0.0449(8) 0.0410(9) 0.0298(7) 0.0000(6) 0.0021(6) -0.0057(6)
C10 0.0430(8) 0.0541(10) 0.0364(8) 0.0022(7) -0.0040(6) -0.0025(7)
C11 0.0375(7) 0.0529(10) 0.0422(8) 0.0044(7) -0.0056(6) -0.0015(7)
C12 0.0356(7) 0.0446(10) 0.0458(8) 0.0018(7) -0.0043(6) 0.0057(6)
C15 0.0652(11) 0.0704(13) 0.0418(9) -0.0031(8) 0.0018(8) 0.0019(9)
C16 0.0796(14) 0.1007(19) 0.0625(12) 0.0136(12) 0.0144(11) -0.0039(13)
C17 0.0419(8) 0.0686(12) 0.0482(10) 0.0026(8) -0.0072(7) 0.0042(8)
C20 0.0600(11) 0.0972(18) 0.0757(14) 0.0013(12) -0.0183(10) 0.0321(12)
C21 0.0685(13) 0.100(2) 0.0991(19) -0.0082(15) -0.0130(12) 0.0286(13)

loop_
_atom_type_symbol
_atom_type_description
_atom_type_scat_dispersion_real
_atom_type_scat_dispersion_imag
_atom_type_scat_source
C C 0.0033 0.0016 'International Tables Vol C Tables 4.2.6.8 and 6.1.1.4'
H H 0.0000 0.0000 'International Tables Vol C Tables 4.2.6.8 and 6.1.1.4'
O O 0.0106 0.0060 'International Tables Vol C Tables 4.2.6.8 and 6.1.1.4'
N N 0.0061 0.0033 'International Tables Vol C Tables 4.2.6.8 and 6.1.1.4'

loop_
_geom_angle_atom_site_label_1
_geom_angle_atom_site_label_2
_geom_angle_atom_site_label_3
_geom_angle
_geom_angle_site_symmetry_1
_geom_angle_site_symmetry_3
_geom_angle_publ_flag
C12 O14 C15 117.15(14) . . ?
C17 O19 C20 117.37(15) . . ?
C3 N2 C1 105.63(13) . . ?
C3 N4 C6 104.87(12) . . ?
C3 N4 C5 123.98(13) . . ?
C6 N4 C5 130.90(13) . . ?
O9 N7 O8 123.36(14) . . ?
O9 N7 C6 117.74(15) . . ?
O8 N7 C6 118.90(14) . . ?
N2 C1 C6 108.28(13) . . ?
N2 C1 C10 122.03(14) . . ?
C6 C1 C10 129.59(14) . . ?
N2 C3 N4 113.41(13) . . ?
N2 C3 H3 127.0 . . ?
N4 C3 H3 119.6 . . ?
N4 C5 H5A 109.1 . . ?
N4 C5 H5B 109.5 . . ?
H5A C5 H5B 109.4 . . ?
N4 C5 H5C 109.7 . . ?
H5A C5 H5C 109.5 . . ?
H5B C5 H5C 109.5 . . ?
N4 C5 H5D 101.9 . . ?
H5A C5 H5D 148.8 . . ?
H5B C5 H5D 55.3 . . ?
H5C C5 H5D 60.9 . . ?
N4 C5 H5E 106.8 . . ?
H5A C5 H5E 59.4 . . ?
H5B C5 H5E 143.6 . . ?
H5C C5 H5E 54.2 . . ?
H5D C5 H5E 114.4 . . ?
N4 C5 H5F 110.8 . . ?
H5A C5 H5F 55.4 . . ?
H5B C5 H5F 56.5 . . ?
H5C C5 H5F 139.5 . . ?
H5D C5 H5F 110.6 . . ?
H5E C5 H5F 111.8 . . ?
N4 C6 C1 107.80(12) . . ?
N4 C6 N7 122.67(14) . . ?
C1 C6 N7 129.48(14) . . ?
C11 C10 C1 125.63(14) . . ?
C11 C10 H10 114.7 . . ?
C1 C10 H10 119.7 . . ?
C10 C11 C17 118.68(15) . . ?
C10 C11 C12 124.73(14) . . ?
C17 C11 C12 116.58(15) . . ?
O13 C12 O14 125.05(15) . . ?
O13 C12 C11 125.58(16) . . ?
O14 C12 C11 109.35(14) . . ?
O14 C15 C16 107.24(17) . . ?
O14 C15 H15A 108.8 . . ?
C16 C15 H15A 111.4 . . ?
O14 C15 H15B 109.2 . . ?
C16 C15 H15B 110.7 . . ?
H15A C15 H15B 109.5 . . ?
C15 C16 H16A 111.1 . . ?
C15 C16 H16B 108.3 . . ?
H16A C16 H16B 109.5 . . ?
C15 C16 H16C 109.0 . . ?
H16A C16 H16C 109.5 . . ?
H16B C16 H16C 109.5 . . ?
O18 C17 O19 124.63(16) . . ?
O18 C17 C11 124.85(18) . . ?
O19 C17 C11 110.52(14) . . ?
O19 C20 C21 108.22(18) . . ?
O19 C20 H20A 109.0 . . ?
C21 C20 H20A 110.6 . . ?
O19 C20 H20B 108.3 . . ?
C21 C20 H20B 111.2 . . ?
H20A C20 H20B 109.5 . . ?
C20 C21 H21A 111.3 . . ?
C20 C21 H21B 108.8 . . ?
H21A C21 H21B 109.5 . . ?
C20 C21 H21C 108.3 . . ?
H21A C21 H21C 109.5 . . ?
H21B C21 H21C 109.5 . . ?

loop_
_geom_bond_atom_site_label_1
_geom_bond_atom_site_label_2
_geom_bond_distance
_geom_bond_site_symmetry_2
_geom_bond_publ_flag
O8 N7 1.2262(19) . ?
O9 N7 1.2239(19) . ?
O13 C12 1.199(2) . ?
O14 C12 1.331(2) . ?
O14 C15 1.450(2) . ?
O18 C17 1.195(2) . ?
O19 C17 1.325(2) . ?
O19 C20 1.451(2) . ?
N2 C3 1.318(2) . ?
N2 C1 1.3650(19) . ?
N4 C3 1.347(2) . ?
N4 C6 1.3698(19) . ?
N4 C5 1.466(2) . ?
N7 C6 1.417(2) . ?
C1 C6 1.380(2) . ?
C1 C10 1.448(2) . ?
C3 H3 0.9600 . ?
C5 H5A 0.9592 . ?
C5 H5B 0.9597 . ?
C5 H5C 0.9595 . ?
C5 H5D 1.0579 . ?
C5 H5E 1.0784 . ?
C5 H5F 1.1193 . ?
C10 C11 1.331(2) . ?
C10 H10 0.9600 . ?
C11 C17 1.493(2) . ?
C11 C12 1.498(2) . ?
C15 C16 1.483(3) . ?
C15 H15A 0.9600 . ?
C15 H15B 0.9600 . ?
C16 H16A 0.9598 . ?
C16 H16B 0.9600 . ?
C16 H16C 0.9600 . ?
C20 C21 1.460(3) . ?
C20 H20A 0.9600 . ?
C20 H20B 0.9600 . ?
C21 H21A 0.9599 . ?
C21 H21B 0.9600 . ?
C21 H21C 0.9600 . ?

loop_
_geom_hbond_atom_site_label_D
_geom_hbond_atom_site_label_H
_geom_hbond_atom_site_label_A
_geom_hbond_site_symmetry_A
_geom_hbond_distance_DH
_geom_hbond_distance_HA
_geom_hbond_distance_DA
_geom_hbond_angle_DHA
C3 H3 N2 3_667 0.96 2.62 3.307(2) 128.9
C5 H5D O13 3_667 1.06 2.39 3.430(2) 165.7
